data_7058174
loop_
_publ_author_name
'Li, Xiao-Yan'
'Kang, Quan-Peng'
'Liu, Chang'
'Zhang, Yang'
'Dong, Wen-Kui'

_publ_section_title
;
 Structurally characterized homo-trinuclear ZnII and hetero-pentanuclear
 [ZnII4LnIII] complexes constructed from an octadentate bis(Salamo)-based
 ligand: Hirshfeld surfaces, fluorescence and catalytic properties
;
_journal_issue 11
_journal_name_full 'New Journal of Chemistry'
_journal_page_first 4605
_journal_paper_doi 10.1039/C9NJ00014C
_journal_volume 43
_journal_year 2019
_chemical_formula_moiety 'C72 H64 N10 O24 Tb Zn4, N O3, C2 H6 O'
_chemical_formula_sum 'C74 H70 N11 O28 Tb Zn4'
_chemical_formula_weight 1981.81
_space_group_crystal_system monoclinic
_space_group_IT_number 14
_space_group_name_Hall '-P 2ybc'
_space_group_name_H-M_alt 'P 1 21/c 1'
_symmetry_space_group_name_Hall '-P 2ybc'
_symmetry_space_group_name_H-M 'P 1 21/c 1'
_atom_sites_solution_hydrogens mixed
_audit_creation_date 2019-02-05
_audit_creation_method
;
Olex2 1.2
(compiled 2018.05.29 svn.r3508 for OlexSys, GUI svn.r5506)
;
_audit_update_record
;
2019-02-11 deposited with the CCDC.    2019-02-15 downloaded from the CCDC.
;
_cell_angle_alpha 90
_cell_angle_beta 96.675(4)
_cell_angle_gamma 90
_cell_formula_units_Z 4
_cell_length_a 13.542(3)
_cell_length_b 28.886(7)
_cell_length_c 19.183(4)
_cell_measurement_reflns_used 4188
_cell_measurement_temperature 153(2)
_cell_measurement_theta_max 26.59
_cell_measurement_theta_min 2.25
_cell_volume 7453(3)
_computing_cell_refinement 'Bruker SAINT'
_computing_data_collection 'Bruker APEX2'
_computing_data_reduction 'Bruker SAINT'
_computing_molecular_graphics 'Olex2 (Dolomanov et al., 2009)'
_computing_publication_material 'Olex2 (Dolomanov et al., 2009)'
_computing_structure_refinement 'ShelXL (Sheldrick, 2015)'
_computing_structure_solution 'SHELXT 2014/5 (Sheldrick, 2014)'
_diffrn_ambient_temperature 153.15
_diffrn_measured_fraction_theta_full 0.978
_diffrn_measured_fraction_theta_max 0.978
_diffrn_measurement_device_type 'Bruker D8 Venture'
_diffrn_radiation_type MoK\a
_diffrn_radiation_wavelength 0.71073
_diffrn_reflns_av_R_equivalents 0.0783
_diffrn_reflns_av_unetI/netI 0.0852
_diffrn_reflns_Laue_measured_fraction_full 0.978
_diffrn_reflns_Laue_measured_fraction_max 0.978
_diffrn_reflns_limit_h_max 16
_diffrn_reflns_limit_h_min -16
_diffrn_reflns_limit_k_max 34
_diffrn_reflns_limit_k_min -24
_diffrn_reflns_limit_l_max 22
_diffrn_reflns_limit_l_min -22
_diffrn_reflns_number 33737
_diffrn_reflns_point_group_measured_fraction_full 0.978
_diffrn_reflns_point_group_measured_fraction_max 0.978
_diffrn_reflns_theta_full 25.000
_diffrn_reflns_theta_max 25.000
_diffrn_reflns_theta_min 1.280
_exptl_absorpt_coefficient_mu 2.300
_exptl_absorpt_correction_T_max 0.661
_exptl_absorpt_correction_T_min 0.598
_exptl_absorpt_correction_type multi-scan
_exptl_absorpt_process_details SADABS
_exptl_crystal_colour yellow
_exptl_crystal_colour_primary yellow
_exptl_crystal_density_diffrn 1.766
_exptl_crystal_description block
_exptl_crystal_F_000 4000
_exptl_crystal_size_max 0.25
_exptl_crystal_size_mid 0.19
_exptl_crystal_size_min 0.18
_refine_diff_density_max 1.635
_refine_diff_density_min -1.483
_refine_diff_density_rms 0.270
_refine_ls_extinction_method none
_refine_ls_goodness_of_fit_ref 1.059
_refine_ls_hydrogen_treatment mixed
_refine_ls_matrix_type full
_refine_ls_number_parameters 1090
_refine_ls_number_reflns 12830
_refine_ls_number_restraints 72
_refine_ls_restrained_S_all 1.070
_refine_ls_R_factor_all 0.1249
_refine_ls_R_factor_gt 0.0877
_refine_ls_shift/su_max 0.004
_refine_ls_shift/su_mean 0.000
_refine_ls_structure_factor_coef Fsqd
_refine_ls_weighting_details 'w=1/[\s^2^(Fo^2^)+(0.1345P)^2^+159.0645P] where P=(Fo^2^+2Fc^2^)/3'
_refine_ls_weighting_scheme calc
_refine_ls_wR_factor_gt 0.2247
_refine_ls_wR_factor_ref 0.2660
_reflns_Friedel_coverage 0.000
_reflns_number_gt 9450
_reflns_number_total 12830
_reflns_threshold_expression 'I > 2\s(I)'
_cod_data_source_file c9nj00014c2.cif
_cod_data_source_block tb
_cod_depositor_comments 'Adding full bibliography for 7058171--7058176.cif.'
_cod_database_code 7058174
_shelx_shelxl_version_number 2018/3
_shelx_space_group_comment
;
The symmetry employed for this shelxl refinement is uniquely defined
by the following loop, which should always be used as a source of
symmetry information in preference to the above space-group names.
They are only intended as comments.
;
_shelx_estimated_absorpt_t_max 0.682
_shelx_estimated_absorpt_t_min 0.597
_olex2_refinement_description
;
1. Fixed Uiso
 At 1.2 times of:
  All C(H) groups, All C(H,H) groups
 At 1.5 times of:
  All C(H,H,H) groups, All O(H) groups
2. Restrained distances
 O26-H26
 0.87 with sigma of 0.01
 C74-C69 = C74A-C69A
 1.5 with sigma of 0.02
 O27-H27A
 0.87 with sigma of 0.01
 C69-O27 = O27-C69A
 1.4 with sigma of 0.02
 H62_$1-H69D
 2.2 with sigma of 0.02
 O27-C74A
 2.4 with sigma of 0.02
 C71-H26
 1.955149 with sigma of 0.02
 Zn4-H26
 2.649447 with sigma of 0.02
 C69-H27A
 2.060785 with sigma of 0.02
 Zn3-H27A
 2.661609 with sigma of 0.02
3. Uiso/Uaniso restraints and constraints
Uanis(O11) \\sim Ueq: with sigma of 0.01 and sigma for terminal atoms of 0.02
Uanis(C74) \\sim Ueq, Uanis(C74A) \\sim Ueq, Uanis(C69) \\sim Ueq, Uanis(C69A)
\\sim Ueq: with sigma of 0.01 and sigma for terminal atoms of 0.02
Uanis(C56) \\sim Ueq: with sigma of 0.01 and sigma for terminal atoms of 0.02
4. Rigid body (RIGU) restrains
 C69, O27, C74, C69A, C74A, Zn3
 with sigma for 1-2 distances of 0.001 and sigma for 1-3 distances of 0.001
5. Others
 Sof(C69A)=Sof(H69C)=Sof(H69D)=Sof(C74A)=Sof(H74D)=Sof(H74E)=Sof(H74F)=1-FVAR(1)
 Sof(C69)=Sof(H69A)=Sof(H69B)=Sof(C74)=Sof(H74A)=Sof(H74B)=Sof(H74C)=FVAR(1)
6.a Riding coordinates:
 O27(H27A)
6.b Secondary CH2 refined with riding coordinates:
 C12(H12A,H12B), C13(H13A,H13B), C22(H22A,H22B), C23(H23A,H23B), C46(H46A,
 H46B), C47(H47A,H47B), C56(H56A,H56B), C57(H57A,H57B), C69(H69A,H69B),
 C71(H71A,H71B), C72(H72A,H72B), C69A(H69C,H69D)
6.c Aromatic/amide H refined with riding coordinates:
 C2(H2), C3(H3), C5(H5), C6(H6), C7(H7), C8(H8), C11(H11), C14(H14), C16(H16),
 C17(H17), C21(H21), C24(H24), C27(H27), C28(H28), C29(H29), C30(H30), C32(H32),
  C33(H33), C36(H36), C37(H37), C39(H39), C40(H40), C41(H41), C42(H42),
 C45(H45), C48(H48), C50(H50), C51(H51), C55(H55), C58(H58), C61(H61), C62(H62),
  C63(H63), C64(H64), C66(H66), C67(H67)
6.d Idealised Me refined as rotating group:
 C70(H70A,H70B,H70C), C73(H73A,H73B,H73C), C74(H74A,H74B,H74C), C74A(H74D,H74E,
 H74F)
6.e Idealised tetrahedral OH refined as rotating group:
 O28(H28A)
;
_olex2_submission_special_instructions 'No special instructions were received'

loop_
_space_group_symop_operation_xyz
'x, y, z'
'-x, y+1/2, -z+1/2'
'-x, -y, -z'
'x, -y-1/2, z-1/2'

loop_
_atom_site_label
_atom_site_type_symbol
_atom_site_fract_x
_atom_site_fract_y
_atom_site_fract_z
_atom_site_U_iso_or_equiv
_atom_site_adp_type
_atom_site_occupancy
_atom_site_site_symmetry_order
_atom_site_calc_flag
_atom_site_refinement_flags_posn
_atom_site_refinement_flags_adp
_atom_site_refinement_flags_occupancy
_atom_site_disorder_assembly
_atom_site_disorder_group
C1 C 0.1769(9) 0.3152(4) 0.7987(6) 0.023(3) Uani 1 1 d . . . . .
C2 C 0.1569(9) 0.3298(4) 0.8668(7) 0.026(3) Uani 1 1 d . . . . .
H2 H 0.191656 0.355538 0.888685 0.032 Uiso 1 1 calc R . . . .
C3 C 0.0888(11) 0.3073(5) 0.9000(7) 0.033(3) Uani 1 1 d . . . . .
H3 H 0.072424 0.318972 0.943464 0.040 Uiso 1 1 calc R . . . .
C4 C 0.0409(9) 0.2665(5) 0.8720(7) 0.031(3) Uani 1 1 d . . . . .
C5 C -0.0309(10) 0.2446(5) 0.9064(7) 0.036(3) Uani 1 1 d . . . . .
H5 H -0.050260 0.257710 0.948085 0.043 Uiso 1 1 calc R . . . .
C6 C -0.0742(13) 0.2040(7) 0.8806(8) 0.053(5) Uani 1 1 d . . . . .
H6 H -0.121496 0.188877 0.905555 0.064 Uiso 1 1 calc R . . . .
C7 C -0.0498(13) 0.1852(7) 0.8190(9) 0.059(5) Uani 1 1 d . . . . .
H7 H -0.080439 0.157345 0.801138 0.070 Uiso 1 1 calc R . . . .
C8 C 0.0210(11) 0.2077(6) 0.7827(8) 0.043(4) Uani 1 1 d . . . . .
H8 H 0.038226 0.194437 0.740376 0.052 Uiso 1 1 calc R . . . .
C9 C 0.0677(10) 0.2498(5) 0.8077(7) 0.031(3) Uani 1 1 d . . . . .
C10 C 0.1375(9) 0.2745(4) 0.7720(7) 0.026(3) Uani 1 1 d . . . . .
C11 C 0.1643(9) 0.2560(4) 0.7070(6) 0.023(3) Uani 1 1 d . . . . .
H11 H 0.121610 0.233287 0.684010 0.028 Uiso 1 1 calc R . . . .
C12 C 0.3168(10) 0.2099(5) 0.6125(8) 0.036(3) Uani 1 1 d . . . . .
H12A H 0.318191 0.197513 0.564484 0.044 Uiso 1 1 calc R . . . .
H12B H 0.297371 0.184253 0.642404 0.044 Uiso 1 1 calc R . . . .
C13 C 0.4218(11) 0.2265(5) 0.6409(9) 0.039(4) Uani 1 1 d . . . . .
H13A H 0.421406 0.237276 0.689820 0.047 Uiso 1 1 calc R . . . .
H13B H 0.468570 0.200101 0.641408 0.047 Uiso 1 1 calc R . . . .
C14 C 0.4787(9) 0.3379(5) 0.5937(9) 0.036(3) Uani 1 1 d . . . . .
H14 H 0.523727 0.327508 0.562559 0.043 Uiso 1 1 calc R . . . .
C15 C 0.4714(9) 0.3874(5) 0.6038(6) 0.026(3) Uani 1 1 d . . . . .
C16 C 0.5380(11) 0.4154(5) 0.5717(8) 0.038(3) Uani 1 1 d . . . . .
H16 H 0.587453 0.401294 0.547478 0.046 Uiso 1 1 calc R . . . .
C17 C 0.5329(10) 0.4620(5) 0.5746(7) 0.031(3) Uani 1 1 d . . . . .
H17 H 0.581237 0.480111 0.554875 0.037 Uiso 1 1 calc R . . . .
C18 C 0.4561(9) 0.4845(5) 0.6067(7) 0.028(3) Uani 1 1 d . . . . .
C19 C 0.3907(8) 0.4579(4) 0.6393(6) 0.021(3) Uani 1 1 d . . . . .
C20 C 0.3990(8) 0.4094(5) 0.6399(6) 0.023(3) Uani 1 1 d . . . . .
C21 C 0.4540(9) 0.5347(5) 0.6043(6) 0.024(3) Uani 1 1 d . . . . .
H21 H 0.508377 0.549395 0.586116 0.029 Uiso 1 1 calc R . . . .
C22 C 0.3386(10) 0.6400(4) 0.6295(7) 0.031(3) Uani 1 1 d . . . . .
H22A H 0.272165 0.625261 0.621751 0.037 Uiso 1 1 calc R . . . .
H22B H 0.337027 0.667961 0.599601 0.037 Uiso 1 1 calc R . . . .
C23 C 0.3593(10) 0.6541(4) 0.7050(6) 0.027(3) Uani 1 1 d . . . . .
H23A H 0.421554 0.672356 0.710674 0.032 Uiso 1 1 calc R . . . .
H23B H 0.305024 0.674855 0.716096 0.032 Uiso 1 1 calc R . . . .
C24 C 0.2216(8) 0.5996(4) 0.7923(6) 0.021(3) Uani 1 1 d . . . . .
H24 H 0.241481 0.623500 0.824853 0.025 Uiso 1 1 calc R . . . .
C25 C 0.1291(8) 0.5765(4) 0.7986(6) 0.017(2) Uani 1 1 d . . . . .
C26 C 0.0582(9) 0.5990(4) 0.8381(6) 0.023(3) Uani 1 1 d . . . . .
C27 C 0.0750(10) 0.6422(5) 0.8732(6) 0.029(3) Uani 1 1 d . . . . .
H27 H 0.137146 0.657329 0.872384 0.035 Uiso 1 1 calc R . . . .
C28 C 0.0041(9) 0.6623(4) 0.9078(6) 0.025(3) Uani 1 1 d . . . . .
H28 H 0.017490 0.691156 0.930647 0.030 Uiso 1 1 calc R . . . .
C29 C -0.0872(10) 0.6413(5) 0.9102(7) 0.029(3) Uani 1 1 d . . . . .
H29 H -0.135915 0.655975 0.934433 0.035 Uiso 1 1 calc R . . . .
C30 C -0.1076(9) 0.6000(5) 0.8783(6) 0.029(3) Uani 1 1 d . . . . .
H30 H -0.170693 0.585900 0.879596 0.034 Uiso 1 1 calc R . . . .
C31 C -0.0363(9) 0.5787(4) 0.8439(6) 0.019(2) Uani 1 1 d . . . . .
C32 C -0.0550(9) 0.5342(5) 0.8098(7) 0.026(3) Uani 1 1 d . . . . .
H32 H -0.116304 0.519077 0.813832 0.032 Uiso 1 1 calc R . . . .
C33 C 0.0105(9) 0.5137(4) 0.7730(6) 0.024(3) Uani 1 1 d . . . . .
H33 H -0.007745 0.485737 0.748844 0.029 Uiso 1 1 calc R . . . .
C34 C 0.1059(9) 0.5322(4) 0.7689(6) 0.022(3) Uani 1 1 d . . . . .
C35 C 0.4465(9) 0.4601(4) 0.8101(6) 0.022(3) Uani 1 1 d . . . . .
C36 C 0.5122(9) 0.4296(4) 0.7832(6) 0.025(3) Uani 1 1 d . . . . .
H36 H 0.498140 0.397408 0.781681 0.030 Uiso 1 1 calc R . . . .
C37 C 0.5985(9) 0.4460(5) 0.7586(7) 0.029(3) Uani 1 1 d . . . . .
H37 H 0.643584 0.424866 0.741316 0.035 Uiso 1 1 calc R . . . .
C38 C 0.6190(9) 0.4933(5) 0.7591(7) 0.032(3) Uani 1 1 d . . . . .
C39 C 0.7005(9) 0.5117(6) 0.7258(7) 0.036(4) Uani 1 1 d . . . . .
H39 H 0.740768 0.491222 0.702554 0.044 Uiso 1 1 calc R . . . .
C40 C 0.7206(10) 0.5568(7) 0.7271(8) 0.044(4) Uani 1 1 d . . . . .
H40 H 0.773602 0.568392 0.703700 0.053 Uiso 1 1 calc R . . . .
C41 C 0.6648(11) 0.5865(7) 0.7621(8) 0.048(4) Uani 1 1 d . . . . .
H41 H 0.680809 0.618485 0.762834 0.057 Uiso 1 1 calc R . . . .
C42 C 0.5861(10) 0.5719(5) 0.7965(6) 0.028(3) Uani 1 1 d . . . . .
H42 H 0.549463 0.593496 0.820621 0.033 Uiso 1 1 calc R . . . .
C43 C 0.5608(9) 0.5243(5) 0.7953(6) 0.028(3) Uani 1 1 d . . . . .
C44 C 0.4728(9) 0.5068(5) 0.8243(6) 0.025(3) Uani 1 1 d . . . . .
C45 C 0.4167(9) 0.5383(5) 0.8622(6) 0.024(3) Uani 1 1 d . . . . .
H45 H 0.428890 0.570601 0.858982 0.029 Uiso 1 1 calc R . . . .
C46 C 0.3337(9) 0.5674(4) 1.0027(6) 0.024(3) Uani 1 1 d . . . . .
H46A H 0.293509 0.592068 1.021352 0.028 Uiso 1 1 calc R . . . .
H46B H 0.403438 0.578319 1.007236 0.028 Uiso 1 1 calc R . . . .
C47 C 0.3293(8) 0.5256(4) 1.0483(6) 0.021(3) Uani 1 1 d . . . . .
H47A H 0.373622 0.501503 1.032359 0.025 Uiso 1 1 calc R . . . .
H47B H 0.355401 0.534037 1.096986 0.025 Uiso 1 1 calc R . . . .
C48 C 0.1099(8) 0.4660(4) 0.9882(6) 0.021(2) Uani 1 1 d . . . . .
H48 H 0.078077 0.474203 1.028082 0.025 Uiso 1 1 calc R . . . .
C49 C 0.0532(8) 0.4391(4) 0.9355(6) 0.018(2) Uani 1 1 d . . . . .
C50 C -0.0436(9) 0.4250(5) 0.9480(7) 0.026(3) Uani 1 1 d . . . . .
H50 H -0.065989 0.430086 0.992534 0.032 Uiso 1 1 calc R . . . .
C51 C -0.1052(9) 0.4039(5) 0.8945(7) 0.027(3) Uani 1 1 d . . . . .
H51 H -0.169695 0.394195 0.903075 0.032 Uiso 1 1 calc R . . . .
C52 C -0.0747(9) 0.3964(4) 0.8283(6) 0.020(2) Uani 1 1 d . . . . .
C53 C 0.0204(8) 0.4095(4) 0.8145(7) 0.023(3) Uani 1 1 d . . . . .
C54 C 0.0851(8) 0.4301(4) 0.8690(6) 0.014(2) Uani 1 1 d . . . . .
C55 C -0.1461(9) 0.3746(5) 0.7759(7) 0.028(3) Uani 1 1 d . . . . .
H55 H -0.207370 0.364842 0.790617 0.034 Uiso 1 1 calc R . . . .
C56 C -0.1930(10) 0.3134(5) 0.6241(7) 0.031(3) Uani 1 1 d . U . . .
H56A H -0.171782 0.330243 0.583447 0.038 Uiso 1 1 calc R . . . .
H56B H -0.252334 0.294840 0.607006 0.038 Uiso 1 1 calc R . . . .
C57 C -0.1102(9) 0.2809(4) 0.6531(8) 0.032(3) Uani 1 1 d . . . . .
H57A H -0.084650 0.290865 0.701188 0.038 Uiso 1 1 calc R . . . .
H57B H -0.137786 0.249333 0.656174 0.038 Uiso 1 1 calc R . . . .
C58 C 0.0856(8) 0.3182(4) 0.5670(6) 0.021(2) Uani 1 1 d . . . . .
H58 H 0.091469 0.288303 0.547145 0.025 Uiso 1 1 calc R . . . .
C59 C 0.1507(8) 0.3541(4) 0.5441(6) 0.020(3) Uani 1 1 d . . . . .
C60 C 0.2107(9) 0.3436(4) 0.4895(7) 0.023(3) Uani 1 1 d . . . . .
C61 C 0.2217(10) 0.2979(5) 0.4637(8) 0.032(3) Uani 1 1 d . . . . .
H61 H 0.184807 0.273536 0.481686 0.038 Uiso 1 1 calc R . . . .
C62 C 0.2825(12) 0.2878(6) 0.4148(10) 0.053(5) Uani 1 1 d . . . . .
H62 H 0.288193 0.256649 0.399719 0.064 Uiso 1 1 calc DR . . . .
C63 C 0.3382(11) 0.3233(5) 0.3855(8) 0.039(4) Uani 1 1 d . . . . .
H63 H 0.381339 0.316308 0.351286 0.047 Uiso 1 1 calc R . . . .
C64 C 0.3275(10) 0.3683(5) 0.4086(7) 0.035(3) Uani 1 1 d . . . . .
H64 H 0.363167 0.392606 0.389604 0.042 Uiso 1 1 calc R . . . .
C65 C 0.2643(9) 0.3783(5) 0.4600(7) 0.031(3) Uani 1 1 d . . . . .
C66 C 0.2552(9) 0.4248(4) 0.4838(6) 0.024(3) Uani 1 1 d . . . . .
H66 H 0.287846 0.449029 0.462047 0.029 Uiso 1 1 calc R . . . .
C67 C 0.2005(9) 0.4349(4) 0.5371(6) 0.021(3) Uani 1 1 d . . . . .
H67 H 0.193291 0.466258 0.550656 0.025 Uiso 1 1 calc R . . . .
C68 C 0.1546(9) 0.3997(5) 0.5725(6) 0.024(3) Uani 1 1 d . . . . .
C69 C 0.4356(19) 0.3142(9) 0.8562(9) 0.064(5) Uani 0.74(3) 1 d D U P A 1
H69A H 0.363470 0.315357 0.860449 0.077 Uiso 0.74(3) 1 calc R . P A 1
H69B H 0.463369 0.345299 0.868102 0.077 Uiso 0.74(3) 1 calc R . P A 1
C70 C -0.0077(16) 0.5754(7) 0.6088(10) 0.071(6) Uani 1 1 d . . . . .
H70A H -0.007522 0.602352 0.577771 0.107 Uiso 1 1 calc GR . . . .
H70B H 0.016366 0.584581 0.656951 0.107 Uiso 1 1 calc GR . . . .
H70C H -0.075502 0.563278 0.607205 0.107 Uiso 1 1 calc GR . . . .
C71 C 0.0564(12) 0.5401(6) 0.5859(9) 0.051(4) Uani 1 1 d D . . . .
H71A H 0.034912 0.532461 0.536092 0.062 Uiso 1 1 calc R . . . .
H71B H 0.050628 0.511684 0.614004 0.062 Uiso 1 1 calc R . . . .
N1 N 0.2780(7) 0.5903(3) 0.7466(5) 0.021(2) Uani 1 1 d . . . . .
N2 N 0.3869(7) 0.5614(3) 0.6240(5) 0.020(2) Uani 1 1 d . . . . .
N3 N 0.0214(8) 0.3224(4) 0.6108(5) 0.025(2) Uani 1 1 d . . . . .
N4 N -0.1330(7) 0.3673(4) 0.7104(5) 0.023(2) Uani 1 1 d . . . . .
N5 N 0.2007(8) 0.4805(4) 0.9872(5) 0.026(2) Uani 1 1 d . . . . .
N6 N 0.3501(7) 0.5243(4) 0.9004(5) 0.022(2) Uani 1 1 d . . . . .
N7 N 0.2405(8) 0.2676(3) 0.6777(5) 0.025(2) Uani 1 1 d . . . . .
N8 N 0.4295(8) 0.3065(4) 0.6233(7) 0.034(3) Uani 1 1 d . . . . .
N9 N -0.1466(8) 0.4441(4) 0.5827(6) 0.028(2) Uani 1 1 d . . . . .
N10 N 0.6752(11) 0.2797(5) 0.7640(9) 0.054(4) Uani 1 1 d . . . . .
N11 N 0.3815(8) 0.3936(4) 1.0081(5) 0.024(2) Uani 1 1 d . . . . .
O1 O 0.1694(6) 0.5079(3) 0.7349(4) 0.0224(18) Uani 1 1 d . . . . .
O2 O 0.3686(6) 0.6176(3) 0.7554(5) 0.029(2) Uani 1 1 d . . . . .
O3 O 0.4113(7) 0.6084(3) 0.6087(5) 0.036(2) Uani 1 1 d . . . . .
O4 O 0.3162(6) 0.4753(2) 0.6729(4) 0.0169(16) Uani 1 1 d . . . . .
O5 O 0.3347(6) 0.3859(3) 0.6762(4) 0.0201(17) Uani 1 1 d . . . . .
O6 O 0.4554(8) 0.2626(3) 0.6003(7) 0.049(3) Uani 1 1 d . . . . .
O7 O 0.2426(6) 0.2462(3) 0.6106(4) 0.029(2) Uani 1 1 d . . . . .
O8 O 0.2377(6) 0.3432(3) 0.7663(4) 0.0262(19) Uani 1 1 d . . . . .
O9 O 0.1160(6) 0.4106(3) 0.6306(4) 0.0227(18) Uani 1 1 d . . . . .
O10 O -0.0307(7) 0.2795(3) 0.6118(5) 0.032(2) Uani 1 1 d . . . . .
O11 O -0.2208(6) 0.3470(3) 0.6747(5) 0.032(2) Uani 1 1 d . U . . .
O12 O 0.0557(6) 0.4045(3) 0.7533(4) 0.0197(17) Uani 1 1 d . . . . .
O13 O 0.1760(5) 0.4404(3) 0.8524(4) 0.0182(17) Uani 1 1 d . . . . .
O14 O 0.3579(5) 0.4422(3) 0.8245(4) 0.0177(17) Uani 1 1 d . . . . .
O15 O 0.3006(6) 0.5621(3) 0.9297(4) 0.0227(18) Uani 1 1 d . . . . .
O16 O 0.2312(6) 0.5061(3) 1.0486(4) 0.0252(19) Uani 1 1 d . . . . .
O17 O -0.1265(9) 0.4615(4) 0.6414(5) 0.051(3) Uani 1 1 d . . . . .
O18 O -0.0984(7) 0.4084(4) 0.5667(5) 0.034(2) Uani 1 1 d . . . . .
O19 O -0.2117(7) 0.4604(4) 0.5386(6) 0.046(3) Uani 1 1 d . . . . .
O20 O 0.2953(8) 0.3809(4) 0.9933(6) 0.045(3) Uani 1 1 d . . . . .
O21 O 0.4416(7) 0.3723(3) 1.0499(5) 0.039(2) Uani 1 1 d . . . . .
O22 O 0.4087(7) 0.4306(3) 0.9794(5) 0.031(2) Uani 1 1 d . . . . .
O23 O 0.6193(9) 0.2617(5) 0.7140(9) 0.074(4) Uani 1 1 d . . . . .
O24 O 0.7614(8) 0.2665(5) 0.7762(7) 0.059(3) Uani 1 1 d . . . . .
O25 O 0.6435(10) 0.3136(5) 0.7979(9) 0.074(4) Uani 1 1 d . . . . .
O26 O 0.1619(7) 0.5555(4) 0.5933(4) 0.038(2) Uani 1 1 d D . . . .
H26 H 0.175(3) 0.567(5) 0.553(3) 0.057 Uiso 1 1 d DR . . . .
O27 O 0.4485(8) 0.3043(5) 0.7872(6) 0.060(3) Uani 1 1 d D U . . .
H27A H 0.478171 0.283650 0.761472 0.091 Uiso 1 1 d DR . . A .
Tb1 Tb 0.21998(4) 0.42655(2) 0.73927(3) 0.01618(19) Uani 1 1 d . . . . .
Zn1 Zn -0.01279(10) 0.38437(5) 0.65937(7) 0.0213(3) Uani 1 1 d . . . . .
Zn2 Zn 0.29610(9) 0.45963(5) 0.91449(7) 0.0185(3) Uani 1 1 d . . . . .
Zn3 Zn 0.33817(11) 0.32057(5) 0.70363(8) 0.0267(4) Uani 1 1 d D U . . .
Zn4 Zn 0.26657(10) 0.53923(5) 0.67480(7) 0.0196(3) Uani 1 1 d D . . . .
O28 O 0.2885(9) 0.7013(4) 0.8756(7) 0.059(3) Uani 1 1 d . . . . .
H28A H 0.325149 0.712579 0.847553 0.089 Uiso 1 1 calc GR . . . .
C72 C 0.3408(13) 0.7024(7) 0.9473(11) 0.066(6) Uani 1 1 d . . . . .
H72A H 0.386597 0.729260 0.951904 0.079 Uiso 1 1 calc R . . . .
H72B H 0.381047 0.673954 0.955734 0.079 Uiso 1 1 calc R . . . .
C73 C 0.2683(18) 0.7061(11) 1.0022(17) 0.118(11) Uani 1 1 d . . . . .
H73A H 0.204524 0.692200 0.983804 0.177 Uiso 1 1 calc GR . . . .
H73B H 0.258192 0.738759 1.013276 0.177 Uiso 1 1 calc GR . . . .
H73C H 0.295532 0.689689 1.044878 0.177 Uiso 1 1 calc GR . . . .
C74 C 0.484(3) 0.2799(14) 0.9087(18) 0.115(10) Uani 0.74(3) 1 d D U P A 1
H74A H 0.547884 0.270253 0.894803 0.172 Uiso 0.74(3) 1 calc GR . P A 1
H74B H 0.440392 0.252766 0.910191 0.172 Uiso 0.74(3) 1 calc GR . P A 1
H74C H 0.493717 0.294284 0.955226 0.172 Uiso 0.74(3) 1 calc GR . P A 1
C69A C 0.472(2) 0.2933(16) 0.8571(13) 0.077(8) Uani 0.26(3) 1 d D U P A 2
H69C H 0.542170 0.283572 0.865575 0.092 Uiso 0.26(3) 1 calc R . P A 2
H69D H 0.429882 0.267129 0.869225 0.092 Uiso 0.26(3) 1 calc DR . P A 2
C74A C 0.455(6) 0.334(2) 0.9029(19) 0.066(11) Uani 0.26(3) 1 d D U P A 2
H74D H 0.507870 0.356964 0.899621 0.099 Uiso 0.26(3) 1 calc GR . P A 2
H74E H 0.456534 0.323730 0.951618 0.099 Uiso 0.26(3) 1 calc GR . P A 2
H74F H 0.390503 0.348048 0.887249 0.099 Uiso 0.26(3) 1 calc GR . P A 2

loop_
_atom_site_aniso_label
_atom_site_aniso_U_11
_atom_site_aniso_U_22
_atom_site_aniso_U_33
_atom_site_aniso_U_23
_atom_site_aniso_U_13
_atom_site_aniso_U_12
C1 0.022(6) 0.029(7) 0.015(5) 0.009(5) -0.003(5) 0.012(5)
C2 0.017(6) 0.017(6) 0.043(7) 0.008(6) -0.006(6) 0.000(5)
C3 0.043(8) 0.026(7) 0.031(7) 0.005(6) 0.005(6) 0.006(6)
C4 0.019(6) 0.041(8) 0.032(7) 0.008(6) -0.008(6) -0.004(6)
C5 0.025(7) 0.053(9) 0.028(7) 0.000(6) -0.005(6) -0.022(7)
C6 0.047(10) 0.080(13) 0.034(8) -0.006(8) 0.011(7) -0.024(9)
C7 0.045(10) 0.075(13) 0.055(10) -0.012(10) 0.003(8) -0.034(9)
C8 0.029(8) 0.060(10) 0.036(8) -0.005(7) -0.014(6) -0.022(7)
C9 0.029(7) 0.031(7) 0.031(7) 0.000(6) -0.003(6) 0.001(6)
C10 0.022(6) 0.022(6) 0.032(7) 0.006(5) -0.007(5) -0.001(5)
C11 0.022(6) 0.019(6) 0.025(6) -0.003(5) -0.009(5) 0.002(5)
C12 0.025(7) 0.028(7) 0.054(9) -0.013(7) -0.007(7) 0.007(6)
C13 0.032(8) 0.021(7) 0.063(10) -0.018(7) 0.003(7) -0.004(6)
C14 0.011(6) 0.035(8) 0.062(10) -0.013(7) -0.001(6) 0.003(6)
C15 0.025(7) 0.039(7) 0.013(5) 0.002(5) 0.000(5) 0.002(6)
C16 0.034(8) 0.045(9) 0.035(8) -0.001(7) 0.004(7) 0.012(7)
C17 0.020(7) 0.046(8) 0.028(7) 0.002(6) 0.007(6) 0.000(6)
C18 0.017(6) 0.038(7) 0.028(7) 0.000(6) 0.003(5) -0.002(6)
C19 0.012(6) 0.035(7) 0.015(5) -0.007(5) 0.001(5) -0.009(5)
C20 0.010(6) 0.034(7) 0.024(6) -0.009(5) -0.005(5) 0.002(5)
C21 0.015(6) 0.045(8) 0.013(5) 0.004(5) 0.003(5) -0.010(6)
C22 0.035(8) 0.020(6) 0.041(8) 0.018(6) 0.017(6) 0.011(6)
C23 0.033(7) 0.022(6) 0.027(6) -0.002(5) 0.010(6) -0.005(5)
C24 0.015(6) 0.030(7) 0.019(6) 0.003(5) 0.005(5) 0.012(5)
C25 0.016(6) 0.015(5) 0.020(6) -0.001(5) 0.003(5) 0.003(5)
C26 0.013(6) 0.029(7) 0.027(6) 0.006(5) 0.007(5) 0.002(5)
C27 0.035(8) 0.036(7) 0.018(6) 0.002(5) 0.011(6) -0.004(6)
C28 0.027(7) 0.027(7) 0.021(6) 0.010(5) 0.000(5) 0.012(5)
C29 0.024(7) 0.035(7) 0.030(7) 0.006(6) 0.004(6) 0.015(6)
C30 0.016(6) 0.046(8) 0.023(6) -0.001(6) 0.001(5) 0.002(6)
C31 0.025(6) 0.013(5) 0.019(6) 0.009(4) 0.003(5) 0.002(5)
C32 0.009(6) 0.038(7) 0.030(7) 0.010(6) -0.006(5) 0.000(5)
C33 0.019(6) 0.024(6) 0.028(6) 0.003(5) -0.003(5) 0.006(5)
C34 0.019(6) 0.022(6) 0.026(6) 0.003(5) 0.006(5) 0.008(5)
C35 0.013(6) 0.031(7) 0.020(6) 0.002(5) -0.002(5) 0.000(5)
C36 0.024(7) 0.027(7) 0.023(6) 0.002(5) 0.000(5) 0.003(5)
C37 0.014(6) 0.049(8) 0.023(6) -0.003(6) -0.002(5) 0.003(6)
C38 0.012(6) 0.062(10) 0.021(6) 0.010(6) 0.000(5) 0.012(6)
C39 0.010(6) 0.075(12) 0.023(6) -0.003(7) 0.000(5) 0.003(7)
C40 0.021(7) 0.083(13) 0.030(8) 0.022(8) 0.005(6) -0.006(8)
C41 0.028(8) 0.085(12) 0.030(8) 0.015(8) 0.002(7) -0.024(8)
C42 0.023(7) 0.038(7) 0.021(6) 0.010(5) -0.001(5) -0.017(6)
C43 0.011(6) 0.049(8) 0.021(6) 0.004(6) -0.010(5) -0.007(6)
C44 0.015(6) 0.037(7) 0.024(6) 0.003(6) 0.003(5) 0.000(5)
C45 0.020(6) 0.036(7) 0.015(6) -0.006(5) -0.008(5) 0.002(5)
C46 0.022(6) 0.029(7) 0.018(6) -0.007(5) -0.008(5) 0.004(5)
C47 0.014(6) 0.040(7) 0.008(5) 0.009(5) -0.004(4) -0.003(5)
C48 0.012(6) 0.022(6) 0.028(6) 0.001(5) 0.000(5) 0.003(5)
C49 0.015(6) 0.019(6) 0.019(6) -0.006(5) 0.004(5) -0.001(5)
C50 0.016(6) 0.040(8) 0.025(6) -0.011(6) 0.010(5) 0.001(5)
C51 0.014(6) 0.038(7) 0.029(7) 0.002(6) 0.005(5) -0.007(5)
C52 0.016(6) 0.017(6) 0.028(6) 0.009(5) 0.006(5) 0.002(5)
C53 0.010(6) 0.029(6) 0.033(7) 0.011(5) 0.011(5) 0.009(5)
C54 0.009(5) 0.020(6) 0.014(5) -0.001(4) 0.007(4) -0.005(4)
C55 0.011(6) 0.034(7) 0.038(7) 0.001(6) -0.001(5) 0.001(5)
C56 0.022(6) 0.034(6) 0.037(6) -0.013(5) -0.007(5) -0.010(5)
C57 0.020(6) 0.022(6) 0.056(9) -0.009(6) 0.013(6) -0.009(5)
C58 0.012(6) 0.017(6) 0.032(6) 0.003(5) -0.002(5) 0.003(5)
C59 0.013(6) 0.037(7) 0.009(5) -0.002(5) -0.003(4) 0.005(5)
C60 0.019(6) 0.020(6) 0.031(6) 0.004(5) 0.010(5) -0.006(5)
C61 0.027(7) 0.025(7) 0.045(8) 0.000(6) 0.011(6) -0.002(6)
C62 0.051(10) 0.037(8) 0.081(12) -0.025(9) 0.045(10) -0.021(8)
C63 0.042(8) 0.045(8) 0.036(8) -0.013(7) 0.030(7) -0.008(7)
C64 0.030(7) 0.053(9) 0.025(7) -0.004(6) 0.015(6) -0.020(7)
C65 0.016(6) 0.050(9) 0.026(6) -0.002(6) -0.002(5) -0.001(6)
C66 0.014(6) 0.036(7) 0.023(6) 0.009(5) 0.000(5) -0.005(5)
C67 0.024(6) 0.027(6) 0.011(5) 0.000(5) -0.003(5) 0.005(5)
C68 0.014(6) 0.042(8) 0.020(6) -0.007(6) 0.011(5) -0.002(5)
C69 0.049(9) 0.072(9) 0.072(6) 0.006(5) 0.010(5) -0.005(7)
C70 0.074(14) 0.078(14) 0.053(11) 0.012(10) -0.022(10) 0.023(11)
C71 0.049(10) 0.067(12) 0.039(9) 0.001(8) 0.008(8) 0.005(9)
N1 0.016(5) 0.020(5) 0.028(5) 0.004(4) 0.000(4) -0.014(4)
N2 0.020(5) 0.021(5) 0.019(5) 0.010(4) 0.007(4) -0.004(4)
N3 0.022(6) 0.025(5) 0.026(5) -0.001(4) -0.002(5) -0.005(4)
N4 0.016(5) 0.036(6) 0.017(5) -0.006(4) -0.003(4) -0.006(4)
N5 0.021(6) 0.035(6) 0.021(5) 0.000(5) -0.005(4) 0.004(5)
N6 0.014(5) 0.030(5) 0.024(5) 0.006(4) 0.013(4) 0.009(4)
N7 0.022(6) 0.022(5) 0.028(5) -0.004(4) -0.007(5) 0.003(4)
N8 0.022(6) 0.024(6) 0.055(7) -0.022(5) 0.008(5) 0.000(5)
N9 0.020(6) 0.037(6) 0.027(6) 0.013(5) 0.001(5) 0.001(5)
N10 0.038(8) 0.051(9) 0.071(10) 0.008(8) -0.010(8) -0.004(7)
N11 0.023(6) 0.028(6) 0.020(5) 0.001(5) -0.005(4) -0.008(5)
O1 0.014(4) 0.034(5) 0.021(4) -0.004(4) 0.010(3) -0.003(4)
O2 0.017(4) 0.041(5) 0.030(5) -0.004(4) 0.000(4) -0.004(4)
O3 0.037(5) 0.031(5) 0.044(6) 0.000(4) 0.020(5) 0.001(4)
O4 0.017(4) 0.011(4) 0.024(4) 0.008(3) 0.007(3) 0.005(3)
O5 0.013(4) 0.023(4) 0.025(4) 0.000(3) 0.004(3) -0.002(3)
O6 0.034(6) 0.033(6) 0.085(8) -0.010(6) 0.027(6) 0.009(5)
O7 0.026(5) 0.036(5) 0.024(4) -0.011(4) 0.001(4) 0.000(4)
O8 0.022(4) 0.035(5) 0.021(4) 0.010(4) 0.003(4) -0.006(4)
O9 0.021(4) 0.033(5) 0.014(4) 0.000(4) 0.000(3) -0.006(4)
O10 0.023(5) 0.033(5) 0.042(5) -0.005(4) 0.012(4) -0.012(4)
O11 0.014(4) 0.049(5) 0.032(4) -0.006(4) -0.009(4) -0.007(4)
O12 0.015(4) 0.023(4) 0.021(4) 0.000(3) -0.001(3) 0.001(3)
O13 0.006(4) 0.038(5) 0.012(4) 0.002(3) 0.002(3) 0.000(3)
O14 0.007(4) 0.024(4) 0.021(4) -0.004(3) -0.004(3) 0.000(3)
O15 0.024(5) 0.029(4) 0.015(4) -0.001(3) 0.002(3) 0.006(4)
O16 0.029(5) 0.034(5) 0.014(4) -0.004(4) 0.003(4) -0.010(4)
O17 0.051(7) 0.074(8) 0.027(5) -0.002(5) -0.001(5) -0.007(6)
O18 0.026(5) 0.048(6) 0.028(5) 0.000(4) 0.003(4) 0.005(5)
O19 0.026(5) 0.063(7) 0.047(6) 0.012(5) -0.002(5) 0.022(5)
O20 0.033(6) 0.035(6) 0.065(7) 0.004(5) -0.011(5) -0.004(5)
O21 0.033(5) 0.034(5) 0.047(6) 0.013(5) -0.008(5) 0.003(4)
O22 0.023(5) 0.043(6) 0.029(5) 0.011(4) 0.010(4) 0.013(4)
O23 0.041(7) 0.059(8) 0.114(12) -0.004(8) -0.021(8) -0.002(6)
O24 0.023(6) 0.076(9) 0.075(8) 0.021(7) -0.012(6) 0.011(6)
O25 0.052(8) 0.067(9) 0.111(12) -0.009(8) 0.042(8) 0.000(7)
O26 0.031(5) 0.062(7) 0.018(4) 0.006(5) -0.008(4) 0.012(5)
O27 0.030(5) 0.079(8) 0.071(5) 0.001(5) 0.001(4) 0.008(6)
Tb1 0.0102(3) 0.0221(3) 0.0162(3) -0.0011(2) 0.0017(2) -0.0006(2)
Zn1 0.0127(7) 0.0291(8) 0.0214(7) -0.0010(6) -0.0012(5) -0.0024(6)
Zn2 0.0108(6) 0.0275(7) 0.0174(6) -0.0015(5) 0.0019(5) 0.0007(5)
Zn3 0.0178(7) 0.0232(7) 0.0394(9) -0.0041(6) 0.0037(6) 0.0010(6)
Zn4 0.0167(7) 0.0243(7) 0.0180(7) 0.0004(5) 0.0026(5) 0.0004(6)
O28 0.046(7) 0.047(7) 0.087(9) 0.006(7) 0.012(7) 0.010(6)
C72 0.034(9) 0.071(13) 0.091(15) 0.026(12) -0.002(10) -0.002(9)
C73 0.059(15) 0.12(2) 0.17(3) 0.07(2) -0.009(17) 0.030(15)
C74 0.113(18) 0.138(17) 0.091(9) 0.035(12) -0.002(11) 0.025(13)
C69A 0.078(13) 0.078(11) 0.073(5) 0.003(6) -0.001(6) 0.009(9)
C74A 0.06(2) 0.069(13) 0.067(9) 0.011(11) 0.013(13) -0.005(14)

loop_
_atom_type_symbol
_atom_type_description
_atom_type_scat_dispersion_real
_atom_type_scat_dispersion_imag
_atom_type_scat_source
C C 0.0033 0.0016 'International Tables Vol C Tables 4.2.6.8 and 6.1.1.4'
H H 0.0000 0.0000 'International Tables Vol C Tables 4.2.6.8 and 6.1.1.4'
N N 0.0061 0.0033 'International Tables Vol C Tables 4.2.6.8 and 6.1.1.4'
O O 0.0106 0.0060 'International Tables Vol C Tables 4.2.6.8 and 6.1.1.4'
Tb Tb -0.1723 4.1537 'International Tables Vol C Tables 4.2.6.8 and 6.1.1.4'
Zn Zn 0.2839 1.4301 'International Tables Vol C Tables 4.2.6.8 and 6.1.1.4'

loop_
_geom_angle_atom_site_label_1
_geom_angle_atom_site_label_2
_geom_angle_atom_site_label_3
_geom_angle
C10 C1 C2 119.4(12)
O8 C1 C2 115.6(11)
O8 C1 C10 125.0(11)
C1 C2 H2 120.0
C3 C2 C1 120.1(12)
C3 C2 H2 120.0
C2 C3 H3 119.0
C2 C3 C4 122.0(13)
C4 C3 H3 119.0
C5 C4 C3 120.8(13)
C5 C4 C9 121.6(13)
C9 C4 C3 117.5(12)
C4 C5 H5 119.7
C6 C5 C4 120.7(14)
C6 C5 H5 119.7
C5 C6 H6 119.6
C7 C6 C5 120.7(15)
C7 C6 H6 119.6
C6 C7 H7 120.4
C6 C7 C8 119.2(16)
C8 C7 H7 120.4
C7 C8 H8 119.1
C7 C8 C9 121.8(15)
C9 C8 H8 119.1
C4 C9 C8 115.9(13)
C4 C9 C10 120.1(12)
C10 C9 C8 124.0(13)
C1 C10 C9 120.3(12)
C1 C10 C11 121.1(12)
C9 C10 C11 118.6(11)
C10 C11 H11 117.2
N7 C11 C10 125.6(12)
N7 C11 H11 117.2
H12A C12 H12B 107.8
C13 C12 H12A 109.0
C13 C12 H12B 109.0
O7 C12 H12A 109.0
O7 C12 H12B 109.0
O7 C12 C13 113.0(11)
C12 C13 H13A 109.1
C12 C13 H13B 109.1
H13A C13 H13B 107.9
O6 C13 C12 112.3(13)
O6 C13 H13A 109.1
O6 C13 H13B 109.1
C15 C14 H14 117.1
N8 C14 H14 117.1
N8 C14 C15 125.9(13)
C16 C15 C14 116.9(12)
C16 C15 C20 118.1(12)
C20 C15 C14 124.9(12)
C15 C16 H16 119.4
C17 C16 C15 121.2(13)
C17 C16 H16 119.4
C16 C17 H17 119.5
C16 C17 C18 121.1(13)
C18 C17 H17 119.5
C17 C18 C21 117.0(11)
C19 C18 C17 118.8(12)
C19 C18 C21 124.2(12)
C18 C19 C20 120.4(11)
O4 C19 C18 124.2(11)
O4 C19 C20 115.4(10)
C19 C20 C15 120.3(12)
O5 C20 C15 123.2(12)
O5 C20 C19 116.5(10)
C18 C21 H21 116.4
N2 C21 C18 127.1(11)
N2 C21 H21 116.4
H22A C22 H22B 107.8
C23 C22 H22A 109.1
C23 C22 H22B 109.1
O3 C22 H22A 109.1
O3 C22 H22B 109.1
O3 C22 C23 112.6(11)
C22 C23 H23A 108.2
C22 C23 H23B 108.2
H23A C23 H23B 107.3
O2 C23 C22 116.4(10)
O2 C23 H23A 108.2
O2 C23 H23B 108.2
C25 C24 H24 117.7
N1 C24 H24 117.7
N1 C24 C25 124.5(11)
C24 C25 C26 118.3(10)
C34 C25 C24 122.5(10)
C34 C25 C26 119.1(10)
C27 C26 C25 124.3(11)
C27 C26 C31 114.8(11)
C31 C26 C25 120.9(11)
C26 C27 H27 119.3
C28 C27 C26 121.5(12)
C28 C27 H27 119.3
C27 C28 H28 119.5
C27 C28 C29 121.0(13)
C29 C28 H28 119.5
C28 C29 H29 119.8
C30 C29 C28 120.5(12)
C30 C29 H29 119.8
C29 C30 H30 120.2
C29 C30 C31 119.5(12)
C31 C30 H30 120.2
C26 C31 C32 116.2(11)
C30 C31 C26 122.7(11)
C30 C31 C32 121.1(11)
C31 C32 H32 118.7
C33 C32 C31 122.7(12)
C33 C32 H32 118.7
C32 C33 H33 119.0
C32 C33 C34 122.1(12)
C34 C33 H33 119.0
C33 C34 C25 118.7(10)
O1 C34 C25 123.0(11)
O1 C34 C33 118.3(11)
C36 C35 C44 121.1(11)
O14 C35 C36 116.9(11)
O14 C35 C44 122.0(11)
C35 C36 H36 119.7
C35 C36 C37 120.6(12)
C37 C36 H36 119.7
C36 C37 H37 119.9
C36 C37 C38 120.3(12)
C38 C37 H37 119.9
C37 C38 C39 121.3(13)
C37 C38 C43 119.9(12)
C43 C38 C39 118.8(14)
C38 C39 H39 119.4
C40 C39 C38 121.2(14)
C40 C39 H39 119.4
C39 C40 H40 120.1
C39 C40 C41 119.8(14)
C41 C40 H40 120.1
C40 C41 H41 118.5
C40 C41 C42 123.0(17)
C42 C41 H41 118.5
C41 C42 H42 120.5
C41 C42 C43 119.1(15)
C43 C42 H42 120.5
C38 C43 C44 119.4(13)
C42 C43 C38 118.1(12)
C42 C43 C44 122.3(13)
C35 C44 C43 117.0(11)
C35 C44 C45 124.4(11)
C45 C44 C43 118.5(12)
C44 C45 H45 118.8
N6 C45 C44 122.3(12)
N6 C45 H45 118.8
H46A C46 H46B 107.2
C47 C46 H46A 108.0
C47 C46 H46B 108.0
O15 C46 H46A 108.0
O15 C46 H46B 108.0
O15 C46 C47 117.3(10)
C46 C47 H47A 108.6
C46 C47 H47B 108.6
H47A C47 H47B 107.6
O16 C47 C46 114.6(10)
O16 C47 H47A 108.6
O16 C47 H47B 108.6
C49 C48 H48 116.7
N5 C48 H48 116.7
N5 C48 C49 126.5(11)
C50 C49 C48 117.8(10)
C54 C49 C48 122.9(10)
C54 C49 C50 119.0(10)
C49 C50 H50 120.4
C51 C50 C49 119.2(11)
C51 C50 H50 120.4
C50 C51 H51 119.2
C50 C51 C52 121.7(11)
C52 C51 H51 119.2
C51 C52 C55 116.9(11)
C53 C52 C51 120.4(12)
C53 C52 C55 122.7(11)
C52 C53 C54 118.7(11)
O12 C53 C52 125.0(12)
O12 C53 C54 116.4(10)
C53 C54 C49 121.0(10)
O13 C54 C49 123.9(10)
O13 C54 C53 115.1(9)
C52 C55 H55 117.2
N4 C55 C52 125.5(11)
N4 C55 H55 117.2
H56A C56 H56B 107.7
C57 C56 H56A 108.8
C57 C56 H56B 108.8
O11 C56 H56A 108.8
O11 C56 H56B 108.8
O11 C56 C57 114.0(11)
C56 C57 H57A 109.0
C56 C57 H57B 109.0
H57A C57 H57B 107.8
O10 C57 C56 113.1(12)
O10 C57 H57A 109.0
O10 C57 H57B 109.0
C59 C58 H58 116.3
N3 C58 H58 116.3
N3 C58 C59 127.4(11)
C60 C59 C58 119.0(11)
C68 C59 C58 122.7(10)
C68 C59 C60 118.4(11)
C61 C60 C59 122.7(11)
C65 C60 C59 120.8(12)
C65 C60 C61 116.4(11)
C60 C61 H61 118.7
C62 C61 C60 122.6(12)
C62 C61 H61 118.7
C61 C62 H62 119.6
C61 C62 C63 120.7(14)
C63 C62 H62 119.6
C62 C63 H63 121.0
C64 C63 C62 117.9(12)
C64 C63 H63 121.0
C63 C64 H64 119.6
C63 C64 C65 120.8(12)
C65 C64 H64 119.6
C60 C65 C64 121.5(13)
C60 C65 C66 118.5(11)
C64 C65 C66 120.0(13)
C65 C66 H66 119.5
C67 C66 C65 121.1(11)
C67 C66 H66 119.5
C66 C67 H67 119.5
C66 C67 C68 121.1(12)
C68 C67 H67 119.5
C67 C68 C59 119.0(10)
O9 C68 C59 122.7(11)
O9 C68 C67 118.4(11)
H69A C69 H69B 107.6
O27 C69 H69A 108.7
O27 C69 H69B 108.7
O27 C69 C74 114(2)
C74 C69 H69A 108.7
C74 C69 H69B 108.7
H70A C70 H70B 109.5
H70A C70 H70C 109.5
H70B C70 H70C 109.5
C71 C70 H70A 109.5
C71 C70 H70B 109.5
C71 C70 H70C 109.5
C70 C71 H71A 109.3
C70 C71 H71B 109.3
C70 C71 O26 111.4(16)
H71A C71 H71B 108.0
O26 C71 H71A 109.3
O26 C71 H71B 109.3
C24 N1 O2 112.1(10)
C24 N1 Zn4 129.0(8)
O2 N1 Zn4 118.3(7)
C21 N2 O3 108.8(9)
C21 N2 Zn4 124.7(8)
O3 N2 Zn4 126.4(7)
C58 N3 O10 107.5(9)
C58 N3 Zn1 125.0(8)
O10 N3 Zn1 126.9(7)
C55 N4 O11 109.3(10)
C55 N4 Zn1 128.5(9)
O11 N4 Zn1 122.1(7)
C48 N5 O16 109.9(10)
C48 N5 Zn2 125.1(9)
O16 N5 Zn2 124.2(7)
C45 N6 O15 112.0(10)
C45 N6 Zn2 130.4(9)
O15 N6 Zn2 117.1(6)
C11 N7 O7 112.7(10)
C11 N7 Zn3 128.5(9)
O7 N7 Zn3 117.4(7)
C14 N8 O6 109.6(11)
C14 N8 Zn3 123.8(9)
O6 N8 Zn3 126.2(9)
O17 N9 O18 118.9(11)
O17 N9 O19 122.0(12)
O19 N9 O18 119.1(11)
O23 N10 O25 119.6(15)
O24 N10 O23 119.4(16)
O24 N10 O25 120.8(16)
O20 N11 O21 122.4(11)
O20 N11 O22 117.8(10)
O21 N11 O22 119.8(10)
C34 O1 Tb1 132.9(7)
C34 O1 Zn4 122.1(7)
Zn4 O1 Tb1 104.3(3)
C23 O2 N1 108.4(9)
C22 O3 N2 111.3(9)
C19 O4 Tb1 121.2(7)
C19 O4 Zn4 129.2(7)
Zn4 O4 Tb1 109.6(3)
C20 O5 Tb1 120.6(7)
C20 O5 Zn3 128.5(7)
Zn3 O5 Tb1 109.5(3)
N8 O6 C13 112.8(10)
N7 O7 C12 112.1(9)
C1 O8 Tb1 128.9(7)
C1 O8 Zn3 124.5(8)
Zn3 O8 Tb1 104.2(3)
C68 O9 Tb1 121.6(7)
C68 O9 Zn1 125.1(8)
Zn1 O9 Tb1 105.6(3)
C57 O10 N3 113.2(9)
N4 O11 C56 109.3(9)
C53 O12 Tb1 120.9(7)
C53 O12 Zn1 130.4(8)
Zn1 O12 Tb1 108.5(3)
C54 O13 Tb1 121.3(7)
C54 O13 Zn2 129.2(7)
Zn2 O13 Tb1 108.9(3)
C35 O14 Tb1 124.9(7)
C35 O14 Zn2 121.9(7)
Zn2 O14 Tb1 105.0(3)
C46 O15 N6 111.0(8)
N5 O16 C47 112.4(8)
N9 O18 Zn1 107.9(7)
N11 O22 Zn2 112.1(7)
C71 O26 H26 109(2)
C71 O26 Zn4 125.4(9)
Zn4 O26 H26 125(2)
C69 O27 H27A 141.0
C69 O27 Zn3 121.5(12)
Zn3 O27 H27A 93.0
C69A O27 H27A 108.4
C69A O27 Zn3 148.3(14)
O1 Tb1 O8 164.6(3)
O1 Tb1 Zn1 94.79(19)
O1 Tb1 Zn2 79.78(19)
O1 Tb1 Zn3 161.88(17)
O1 Tb1 Zn4 34.00(17)
O4 Tb1 O1 65.3(2)
O4 Tb1 O5 65.9(3)
O4 Tb1 O8 129.9(3)
O4 Tb1 O9 87.3(3)
O4 Tb1 Zn1 118.9(2)
O4 Tb1 Zn2 103.4(2)
O4 Tb1 Zn3 96.85(18)
O4 Tb1 Zn4 31.34(17)
O5 Tb1 O1 130.6(3)
O5 Tb1 O8 64.8(3)
O5 Tb1 O9 79.5(3)
O5 Tb1 Zn1 102.10(19)
O5 Tb1 Zn2 118.74(19)
O5 Tb1 Zn3 31.26(19)
O5 Tb1 Zn4 96.96(19)
O8 Tb1 Zn1 79.4(2)
O8 Tb1 Zn2 93.1(2)
O8 Tb1 Zn3 33.50(19)
O8 Tb1 Zn4 161.21(19)
O9 Tb1 O1 91.2(3)
O9 Tb1 O8 91.6(3)
O9 Tb1 Zn1 33.44(19)
O9 Tb1 Zn2 161.4(2)
O9 Tb1 Zn3 84.3(2)
O9 Tb1 Zn4 89.1(2)
O12 Tb1 O1 89.9(3)
O12 Tb1 O4 143.2(3)
O12 Tb1 O5 127.1(3)
O12 Tb1 O8 77.5(3)
O12 Tb1 O9 65.5(3)
O12 Tb1 O14 130.4(3)
O12 Tb1 Zn1 32.48(19)
O12 Tb1 Zn2 98.00(19)
O12 Tb1 Zn3 103.9(2)
O12 Tb1 Zn4 119.56(19)
O13 Tb1 O1 76.6(3)
O13 Tb1 O4 127.3(3)
O13 Tb1 O5 143.3(3)
O13 Tb1 O8 90.1(3)
O13 Tb1 O9 130.0(3)
O13 Tb1 O12 66.2(3)
O13 Tb1 O14 66.2(3)
O13 Tb1 Zn1 98.58(19)
O13 Tb1 Zn2 32.04(18)
O13 Tb1 Zn3 119.5(2)
O13 Tb1 Zn4 103.8(2)
O14 Tb1 O1 92.0(3)
O14 Tb1 O4 79.7(3)
O14 Tb1 O5 86.4(3)
O14 Tb1 O8 89.5(3)
O14 Tb1 O9 163.8(3)
O14 Tb1 Zn1 161.33(19)
O14 Tb1 Zn2 34.42(18)
O14 Tb1 Zn3 87.77(19)
O14 Tb1 Zn4 84.7(2)
Zn1 Tb1 Zn3 91.05(4)
Zn1 Tb1 Zn4 110.31(4)
Zn2 Tb1 Zn1 130.47(3)
Zn2 Tb1 Zn3 109.13(4)
Zn2 Tb1 Zn4 92.26(3)
Zn3 Tb1 Zn4 128.13(4)
N3 Zn1 O18 92.0(4)
N4 Zn1 N3 103.6(4)
N4 Zn1 O18 95.2(4)
O9 Zn1 N3 87.5(4)
O9 Zn1 N4 165.8(4)
O9 Zn1 O18 93.1(3)
O12 Zn1 N3 122.9(4)
O12 Zn1 N4 87.2(3)
O12 Zn1 O9 79.3(3)
O12 Zn1 O18 143.6(4)
N6 Zn2 N5 94.8(4)
N6 Zn2 O14 85.7(3)
O13 Zn2 N5 87.4(4)
O13 Zn2 N6 117.4(4)
O13 Zn2 O14 79.2(3)
O13 Zn2 O22 139.2(4)
O14 Zn2 N5 165.1(4)
O22 Zn2 N5 100.8(4)
O22 Zn2 N6 101.8(4)
O22 Zn2 O14 93.6(3)
N7 Zn3 N8 95.4(4)
N7 Zn3 O27 113.5(5)
O5 Zn3 N7 131.4(4)
O5 Zn3 N8 89.3(4)
O5 Zn3 O8 81.5(3)
O5 Zn3 O27 114.3(4)
O8 Zn3 N7 85.7(4)
O8 Zn3 N8 168.6(4)
O8 Zn3 O27 94.9(4)
O27 Zn3 N8 95.1(5)
N1 Zn4 N2 95.3(4)
N1 Zn4 O1 86.7(3)
N1 Zn4 O26 110.3(4)
O1 Zn4 N2 168.1(4)
O4 Zn4 N1 134.6(4)
O4 Zn4 N2 89.6(4)
O4 Zn4 O1 80.8(3)
O4 Zn4 O26 114.2(4)
O26 Zn4 N2 94.7(4)
O26 Zn4 O1 95.6(4)
C72 O28 H28A 109.5
O28 C72 H72A 109.3
O28 C72 H72B 109.3
O28 C72 C73 111.6(16)
H72A C72 H72B 108.0
C73 C72 H72A 109.3
C73 C72 H72B 109.3
C72 C73 H73A 109.5
C72 C73 H73B 109.5
C72 C73 H73C 109.5
H73A C73 H73B 109.5
H73A C73 H73C 109.5
H73B C73 H73C 109.5
C69 C74 H74A 109.5
C69 C74 H74B 109.5
C69 C74 H74C 109.5
H74A C74 H74B 109.5
H74A C74 H74C 109.5
H74B C74 H74C 109.5
O27 C69A H69C 109.5
O27 C69A H69D 109.5
O27 C69A C74A 111(2)
H69C C69A H69D 108.0
C74A C69A H69C 109.5
C74A C69A H69D 109.5
C69A C74A H74D 109.5
C69A C74A H74E 109.5
C69A C74A H74F 109.5
H74D C74A H74E 109.5
H74D C74A H74F 109.5
H74E C74A H74F 109.5

loop_
_geom_bond_atom_site_label_1
_geom_bond_atom_site_label_2
_geom_bond_distance
C1 C2 1.428(18)
C1 C10 1.365(18)
C1 O8 1.355(15)
C2 H2 0.9500
C2 C3 1.349(19)
C3 H3 0.9500
C3 C4 1.42(2)
C4 C5 1.389(19)
C4 C9 1.410(19)
C5 H5 0.9500
C5 C6 1.38(2)
C6 H6 0.9500
C6 C7 1.38(2)
C7 H7 0.9500
C7 C8 1.41(2)
C8 H8 0.9500
C8 C9 1.43(2)
C9 C10 1.423(19)
C10 C11 1.441(18)
C11 H11 0.9500
C11 N7 1.275(16)
C12 H12A 0.9900
C12 H12B 0.9900
C12 C13 1.538(19)
C12 O7 1.452(15)
C13 H13A 0.9900
C13 H13B 0.9900
C13 O6 1.408(18)
C14 H14 0.9500
C14 C15 1.448(19)
C14 N8 1.296(19)
C15 C16 1.41(2)
C15 C20 1.414(17)
C16 H16 0.9500
C16 C17 1.35(2)
C17 H17 0.9500
C17 C18 1.426(18)
C18 C19 1.377(17)
C18 C21 1.451(19)
C19 C20 1.405(18)
C19 O4 1.356(13)
C20 O5 1.358(15)
C21 H21 0.9500
C21 N2 1.282(16)
C22 H22A 0.9900
C22 H22B 0.9900
C22 C23 1.500(19)
C22 O3 1.432(15)
C23 H23A 0.9900
C23 H23B 0.9900
C23 O2 1.425(15)
C24 H24 0.9500
C24 C25 1.436(16)
C24 N1 1.256(15)
C25 C26 1.445(16)
C25 C34 1.421(16)
C26 C27 1.423(18)
C26 C31 1.424(17)
C27 H27 0.9500
C27 C28 1.359(18)
C28 H28 0.9500
C28 C29 1.382(19)
C29 H29 0.9500
C29 C30 1.354(19)
C30 H30 0.9500
C30 C31 1.377(17)
C31 C32 1.451(18)
C32 H32 0.9500
C32 C33 1.335(18)
C33 H33 0.9500
C33 C34 1.409(17)
C34 O1 1.338(14)
C35 C36 1.392(17)
C35 C44 1.416(18)
C35 O14 1.364(14)
C36 H36 0.9500
C36 C37 1.393(18)
C37 H37 0.9500
C37 C38 1.39(2)
C38 C39 1.440(18)
C38 C43 1.425(19)
C39 H39 0.9500
C39 C40 1.33(2)
C40 H40 0.9500
C40 C41 1.37(3)
C41 H41 0.9500
C41 C42 1.382(18)
C42 H42 0.9500
C42 C43 1.417(19)
C43 C44 1.461(17)
C44 C45 1.436(17)
C45 H45 0.9500
C45 N6 1.290(16)
C46 H46A 0.9900
C46 H46B 0.9900
C46 C47 1.496(17)
C46 O15 1.427(14)
C47 H47A 0.9900
C47 H47B 0.9900
C47 O16 1.443(14)
C48 H48 0.9500
C48 C49 1.427(16)
C48 N5 1.301(16)
C49 C50 1.420(16)
C49 C54 1.417(15)
C50 H50 0.9500
C50 C51 1.387(18)
C51 H51 0.9500
C51 C52 1.397(17)
C52 C53 1.396(16)
C52 C55 1.454(18)
C53 C54 1.415(17)
C53 O12 1.325(14)
C54 O13 1.340(13)
C55 H55 0.9500
C55 N4 1.306(16)
C56 H56A 0.9900
C56 H56B 0.9900
C56 C57 1.518(19)
C56 O11 1.451(16)
C57 H57A 0.9900
C57 H57B 0.9900
C57 O10 1.409(15)
C58 H58 0.9500
C58 C59 1.461(17)
C58 N3 1.283(15)
C59 C60 1.431(16)
C59 C68 1.425(18)
C60 C61 1.425(18)
C60 C65 1.396(18)
C61 H61 0.9500
C61 C62 1.350(19)
C62 H62 0.9500
C62 C63 1.43(2)
C63 H63 0.9500
C63 C64 1.39(2)
C64 H64 0.9500
C64 C65 1.408(18)
C65 C66 1.427(19)
C66 H66 0.9500
C66 C67 1.364(17)
C67 H67 0.9500
C67 C68 1.407(17)
C68 O9 1.324(14)
C69 H69A 0.9900
C69 H69B 0.9900
C69 O27 1.385(13)
C69 C74 1.505(19)
C70 H70A 0.9800
C70 H70B 0.9800
C70 H70C 0.9800
C70 C71 1.44(3)
C71 H71A 0.9900
C71 H71B 0.9900
C71 O26 1.486(19)
N1 O2 1.453(12)
N1 Zn4 2.011(10)
N2 O3 1.436(13)
N2 Zn4 2.094(9)
N3 O10 1.426(13)
N3 Zn1 2.096(11)
N4 O11 1.427(13)
N4 Zn1 2.055(10)
N5 O16 1.413(13)
N5 Zn2 2.096(10)
N6 O15 1.430(12)
N6 Zn2 2.037(10)
N7 O7 1.431(13)
N7 Zn3 2.046(10)
N8 O6 1.400(14)
N8 Zn3 2.125(11)
N9 O17 1.234(15)
N9 O18 1.276(15)
N9 O19 1.243(14)
N10 O23 1.263(19)
N10 O24 1.224(17)
N10 O25 1.278(19)
N11 O20 1.226(14)
N11 O21 1.239(14)
N11 O22 1.275(13)
O1 Tb1 2.446(9)
O1 Zn4 2.057(8)
O4 Tb1 2.384(7)
O4 Zn4 1.968(7)
O5 Tb1 2.386(8)
O5 Zn3 1.959(8)
O8 Tb1 2.470(9)
O8 Zn3 2.026(9)
O9 Tb1 2.420(8)
O9 Zn1 2.035(8)
O12 Tb1 2.360(8)
O12 Zn1 2.014(8)
O13 Tb1 2.350(7)
O13 Zn2 1.980(8)
O14 Tb1 2.378(7)
O14 Zn2 2.067(8)
O18 Zn1 2.122(9)
O22 Zn2 2.034(9)
O26 H26 0.874(10)
O26 Zn4 2.039(9)
O27 H27A 0.8989
O27 Zn3 2.114(11)
O27 C69A 1.38(2)
O28 H28A 0.8400
O28 C72 1.47(2)
C72 H72A 0.9900
C72 H72B 0.9900
C72 C73 1.53(3)
C73 H73A 0.9800
C73 H73B 0.9800
C73 H73C 0.9800
C74 H74A 0.9800
C74 H74B 0.9800
C74 H74C 0.9800
C69A H69C 0.9900
C69A H69D 0.9900
C69A C74A 1.50(2)
C74A H74D 0.9800
C74A H74E 0.9800
C74A H74F 0.9800

loop_
_geom_torsion_atom_site_label_1
_geom_torsion_atom_site_label_2
_geom_torsion_atom_site_label_3
_geom_torsion_atom_site_label_4
_geom_torsion
C1 C2 C3 C4 5.2(19)
C1 C10 C11 N7 18.0(19)
C2 C1 C10 C9 7.6(18)
C2 C1 C10 C11 -173.3(11)
C2 C1 O8 Tb1 -56.0(13)
C2 C1 O8 Zn3 144.5(8)
C2 C3 C4 C5 -178.3(13)
C2 C3 C4 C9 1(2)
C3 C4 C5 C6 -177.3(15)
C3 C4 C9 C8 177.4(13)
C3 C4 C9 C10 -2.3(19)
C4 C5 C6 C7 -2(3)
C4 C9 C10 C1 -1.9(19)
C4 C9 C10 C11 179.0(12)
C5 C4 C9 C8 -4(2)
C5 C4 C9 C10 176.6(13)
C5 C6 C7 C8 1(3)
C6 C7 C8 C9 -1(3)
C7 C8 C9 C4 2(2)
C7 C8 C9 C10 -178.2(15)
C8 C9 C10 C1 178.4(13)
C8 C9 C10 C11 -1(2)
C9 C4 C5 C6 4(2)
C9 C10 C11 N7 -162.8(12)
C10 C1 C2 C3 -9.3(18)
C10 C1 O8 Tb1 126.2(11)
C10 C1 O8 Zn3 -33.4(15)
C10 C11 N7 O7 -174.9(11)
C10 C11 N7 Zn3 -8.9(18)
C11 N7 O7 C12 -106.8(12)
C12 C13 O6 N8 89.4(14)
C13 C12 O7 N7 -55.3(16)
C14 C15 C16 C17 175.9(13)
C14 C15 C20 C19 -172.0(12)
C14 C15 C20 O5 7.8(19)
C14 N8 O6 C13 167.2(13)
C15 C14 N8 O6 179.4(13)
C15 C14 N8 Zn3 -8(2)
C15 C16 C17 C18 -4(2)
C15 C20 O5 Tb1 177.4(9)
C15 C20 O5 Zn3 12.4(16)
C16 C15 C20 C19 4.0(18)
C16 C15 C20 O5 -176.1(11)
C16 C17 C18 C19 4(2)
C16 C17 C18 C21 -177.2(13)
C17 C18 C19 C20 -0.8(18)
C17 C18 C19 O4 178.5(11)
C17 C18 C21 N2 173.2(12)
C18 C19 C20 C15 -3.4(18)
C18 C19 C20 O5 176.8(11)
C18 C19 O4 Tb1 -172.4(9)
C18 C19 O4 Zn4 9.5(16)
C18 C21 N2 O3 -176.7(11)
C18 C21 N2 Zn4 6.2(18)
C19 C18 C21 N2 -9(2)
C19 C20 O5 Tb1 -2.8(13)
C19 C20 O5 Zn3 -167.7(8)
C20 C15 C16 C17 0(2)
C20 C19 O4 Tb1 6.9(13)
C20 C19 O4 Zn4 -171.2(8)
C21 C18 C19 C20 -179.1(12)
C21 C18 C19 O4 0.2(19)
C21 N2 O3 C22 179.9(11)
C22 C23 O2 N1 -57.1(13)
C23 C22 O3 N2 86.1(13)
C24 C25 C26 C27 -1.9(18)
C24 C25 C26 C31 177.5(11)
C24 C25 C34 C33 -175.2(11)
C24 C25 C34 O1 2.2(18)
C24 N1 O2 C23 -101.9(11)
C25 C24 N1 O2 -177.0(10)
C25 C24 N1 Zn4 -5.4(18)
C25 C26 C27 C28 178.0(12)
C25 C26 C31 C30 -176.9(11)
C25 C26 C31 C32 1.7(16)
C25 C34 O1 Tb1 134.8(10)
C25 C34 O1 Zn4 -34.2(15)
C26 C25 C34 C33 6.3(17)
C26 C25 C34 O1 -176.3(11)
C26 C27 C28 C29 0.1(19)
C26 C31 C32 C33 -2.1(17)
C27 C26 C31 C30 2.5(17)
C27 C26 C31 C32 -178.9(11)
C27 C28 C29 C30 0.3(19)
C28 C29 C30 C31 0.7(19)
C29 C30 C31 C26 -2.2(19)
C29 C30 C31 C32 179.2(11)
C30 C31 C32 C33 176.5(12)
C31 C26 C27 C28 -1.4(18)
C31 C32 C33 C34 4.8(19)
C32 C33 C34 C25 -6.9(18)
C32 C33 C34 O1 175.6(11)
C33 C34 O1 Tb1 -47.8(15)
C33 C34 O1 Zn4 143.2(9)
C34 C25 C26 C27 176.7(12)
C34 C25 C26 C31 -3.9(17)
C35 C36 C37 C38 -1.4(19)
C35 C44 C45 N6 16.4(19)
C36 C35 C44 C43 13.4(18)
C36 C35 C44 C45 -169.5(12)
C36 C35 O14 Tb1 -78.3(12)
C36 C35 O14 Zn2 138.0(9)
C36 C37 C38 C39 -171.9(12)
C36 C37 C38 C43 10.4(19)
C37 C38 C39 C40 -179.3(13)
C37 C38 C43 C42 178.0(12)
C37 C38 C43 C44 -7.4(18)
C38 C39 C40 C41 2(2)
C38 C43 C44 C35 -4.3(17)
C38 C43 C44 C45 178.4(11)
C39 C38 C43 C42 0.3(17)
C39 C38 C43 C44 174.9(11)
C39 C40 C41 C42 -1(2)
C40 C41 C42 C43 -1(2)
C41 C42 C43 C38 0.7(18)
C41 C42 C43 C44 -173.7(12)
C42 C43 C44 C35 170.0(11)
C42 C43 C44 C45 -7.2(18)
C43 C38 C39 C40 -1.6(19)
C43 C44 C45 N6 -166.6(11)
C44 C35 C36 C37 -10.9(18)
C44 C35 O14 Tb1 104.3(11)
C44 C35 O14 Zn2 -39.4(14)
C44 C45 N6 O15 -176.8(10)
C44 C45 N6 Zn2 -5.1(17)
C45 N6 O15 C46 -105.3(11)
C46 C47 O16 N5 76.6(12)
C47 C46 O15 N6 -53.1(13)
C48 C49 C50 C51 172.1(12)
C48 C49 C54 C53 -170.2(11)
C48 C49 C54 O13 9.2(18)
C48 N5 O16 C47 -176.3(10)
C49 C48 N5 O16 179.9(11)
C49 C48 N5 Zn2 -9.8(18)
C49 C50 C51 C52 -1(2)
C49 C54 O13 Tb1 -177.8(8)
C49 C54 O13 Zn2 11.6(16)
C50 C49 C54 C53 3.0(17)
C50 C49 C54 O13 -177.6(11)
C50 C51 C52 C53 1.3(19)
C50 C51 C52 C55 -179.1(12)
C51 C52 C53 C54 0.2(17)
C51 C52 C53 O12 -179.0(11)
C51 C52 C55 N4 175.9(13)
C52 C53 C54 C49 -2.4(17)
C52 C53 C54 O13 178.2(10)
C52 C53 O12 Tb1 -178.4(9)
C52 C53 O12 Zn1 7.2(17)
C52 C55 N4 O11 -177.6(11)
C52 C55 N4 Zn1 -1(2)
C53 C52 C55 N4 -4(2)
C53 C54 O13 Tb1 1.7(13)
C53 C54 O13 Zn2 -168.9(8)
C54 C49 C50 C51 -1.4(18)
C54 C53 O12 Tb1 2.4(14)
C54 C53 O12 Zn1 -172.0(8)
C55 C52 C53 C54 -179.4(11)
C55 C52 C53 O12 1.4(19)
C55 N4 O11 C56 -143.5(11)
C56 C57 O10 N3 65.5(13)
C57 C56 O11 N4 46.5(14)
C58 C59 C60 C61 -10.0(18)
C58 C59 C60 C65 171.9(11)
C58 C59 C68 C67 -165.3(11)
C58 C59 C68 O9 14.2(18)
C58 N3 O10 C57 -174.3(11)
C59 C58 N3 O10 174.7(11)
C59 C58 N3 Zn1 2.9(17)
C59 C60 C61 C62 -176.4(15)
C59 C60 C65 C64 176.9(12)
C59 C60 C65 C66 -2.1(18)
C59 C68 O9 Tb1 107.4(11)
C59 C68 O9 Zn1 -37.5(16)
C60 C59 C68 C67 12.7(17)
C60 C59 C68 O9 -167.9(11)
C60 C61 C62 C63 -1(3)
C60 C65 C66 C67 4.0(18)
C61 C60 C65 C64 -1.4(19)
C61 C60 C65 C66 179.6(12)
C61 C62 C63 C64 0(3)
C62 C63 C64 C65 1(2)
C63 C64 C65 C60 0(2)
C63 C64 C65 C66 179.2(14)
C64 C65 C66 C67 -175.0(12)
C65 C60 C61 C62 2(2)
C65 C66 C67 C68 2.7(18)
C66 C67 C68 C59 -11.1(18)
C66 C67 C68 O9 169.4(11)
C67 C68 O9 Tb1 -73.1(13)
C67 C68 O9 Zn1 141.9(9)
C68 C59 C60 C61 172.0(12)
C68 C59 C60 C65 -6.2(18)
C70 C71 O26 Zn4 98.1(15)
N1 C24 C25 C26 -161.5(12)
N1 C24 C25 C34 19.9(18)
N3 C58 C59 C60 -174.0(12)
N3 C58 C59 C68 3.9(19)
N5 C48 C49 C50 177.3(12)
N5 C48 C49 C54 -9.5(19)
N8 C14 C15 C16 174.4(14)
N8 C14 C15 C20 -9(2)
O3 C22 C23 O2 -55.9(15)
O4 C19 C20 C15 177.3(10)
O4 C19 C20 O5 -2.6(15)
O7 C12 C13 O6 -59.5(16)
O8 C1 C2 C3 172.7(11)
O8 C1 C10 C9 -174.6(11)
O8 C1 C10 C11 4.5(18)
O11 C56 C57 O10 -127.3(12)
O12 C53 C54 C49 176.9(10)
O12 C53 C54 O13 -2.6(15)
O14 C35 C36 C37 171.6(11)
O14 C35 C44 C43 -169.3(10)
O14 C35 C44 C45 7.8(19)
O15 C46 C47 O16 -59.3(14)
O17 N9 O18 Zn1 9.9(13)
O19 N9 O18 Zn1 -170.6(9)
O20 N11 O22 Zn2 0.3(13)
O21 N11 O22 Zn2 -179.0(9)
Zn1 N3 O10 C57 -2.7(14)
Zn1 N4 O11 C56 39.8(12)
Zn2 N5 O16 C47 13.3(12)
Zn2 N6 O15 C46 81.7(10)
Zn3 N7 O7 C12 85.5(10)
Zn3 N8 O6 C13 -5.6(16)
Zn3 O27 C69A C74A -69(5)
Zn4 N1 O2 C23 85.5(9)
Zn4 N2 O3 C22 -3.1(14)
C74 C69 O27 Zn3 147(2)
